data_7238728
loop_
_publ_author_name
'Yang, Lijian'
'Ye, Junwei'
'Xu, Lifeng'
'Yang, Xinyu'
'Gong, Weitao'
'Lin, Yuan'
'Ning, Guiling'

_publ_section_title
;
 Synthesis and properties of aggregation-induced emission enhancement
 compounds derived from triarylcyclopentadiene
;
_journal_issue 30
_journal_name_full 'RSC Advances'
_journal_page_first 11529
_journal_paper_doi 10.1039/c2ra21622a
_journal_volume 2
_journal_year 2012
_chemical_formula_sum 'C29 H22'
_chemical_formula_weight 370.47
_space_group_IT_number 1
_space_group_name_Hall 'P 1'
_space_group_name_H-M_alt 'P 1'
_symmetry_cell_setting triclinic
_symmetry_space_group_name_H-M 'P 1'
_atom_sites_solution_hydrogens geom
_atom_sites_solution_primary direct
_atom_sites_solution_secondary difmap
_audit_creation_method SHELXL-97
_cell_angle_alpha 92.113(4)
_cell_angle_beta 97.850(4)
_cell_angle_gamma 91.027(4)
_cell_formula_units_Z 4
_cell_length_a 8.3555(5)
_cell_length_b 11.4727(6)
_cell_length_c 21.3695(12)
_cell_measurement_reflns_used 15280
_cell_measurement_temperature 293(2)
_cell_measurement_theta_max 27.53
_cell_measurement_theta_min 1.93
_cell_volume 2027.4(2)
_computing_cell_refinement SMART
_computing_data_collection 'SMART (Bruker, 1997)'
_computing_data_reduction 'SAINT (Bruker, 1997)'
_computing_molecular_graphics 'SHELXTL (Bruker, 1997)'
_computing_publication_material 'SHELXL97 '
_computing_structure_refinement 'SHELXL97 (Sheldrick, 2008)'
_computing_structure_solution 'SHELXS97 (Sheldrick, 2008)'
_diffrn_ambient_temperature 293(2)
_diffrn_measured_fraction_theta_full 0.976
_diffrn_measured_fraction_theta_max 0.976
_diffrn_measurement_device_type 'BRUKER CCD area detector diffractometer'
_diffrn_measurement_method '\f and \w scans'
_diffrn_radiation_monochromator graphite
_diffrn_radiation_source 'fine-focus sealed tube'
_diffrn_radiation_type MoK\a
_diffrn_radiation_wavelength 0.71073
_diffrn_reflns_av_R_equivalents 0.0354
_diffrn_reflns_av_sigmaI/netI 0.0689
_diffrn_reflns_limit_h_max 10
_diffrn_reflns_limit_h_min -10
_diffrn_reflns_limit_k_max 14
_diffrn_reflns_limit_k_min -14
_diffrn_reflns_limit_l_max 27
_diffrn_reflns_limit_l_min -27
_diffrn_reflns_number 21743
_diffrn_reflns_theta_full 27.53
_diffrn_reflns_theta_max 27.53
_diffrn_reflns_theta_min 1.93
_diffrn_standards_number 0
_exptl_absorpt_coefficient_mu 0.069
_exptl_absorpt_correction_T_max 0.9891
_exptl_absorpt_correction_T_min 0.9851
_exptl_absorpt_correction_type empirical
_exptl_absorpt_process_details 'SADABS (Sheldrick, 1996)'
_exptl_crystal_colour yellow
_exptl_crystal_density_diffrn 1.214
_exptl_crystal_density_method 'not measured'
_exptl_crystal_description blcok
_exptl_crystal_F_000 784
_exptl_crystal_size_max 0.22
_exptl_crystal_size_mid 0.20
_exptl_crystal_size_min 0.16
_refine_diff_density_max 0.134
_refine_diff_density_min -0.159
_refine_diff_density_rms 0.032
_refine_ls_abs_structure_details 'Flack H D (1983), Acta Cryst. A39, 876-881'
_refine_ls_abs_structure_Flack 0(6)
_refine_ls_extinction_coef 0
_refine_ls_extinction_method none
_refine_ls_goodness_of_fit_ref 1.001
_refine_ls_hydrogen_treatment constr
_refine_ls_matrix_type full
_refine_ls_number_parameters 1045
_refine_ls_number_reflns 15280
_refine_ls_number_restraints 3
_refine_ls_restrained_S_all 1.001
_refine_ls_R_factor_all 0.1130
_refine_ls_R_factor_gt 0.0534
_refine_ls_shift/su_max 0.000
_refine_ls_shift/su_mean 0.000
_refine_ls_structure_factor_coef Fsqd
_refine_ls_weighting_details 'calc w=1/[\s^2^(Fo^2^)+(0.0450P)^2^+0.0000P] where P=(Fo^2^+2Fc^2^)/3'
_refine_ls_weighting_scheme calc
_refine_ls_wR_factor_gt 0.1026
_refine_ls_wR_factor_ref 0.1267
_reflns_number_gt 8471
_reflns_number_total 15280
_reflns_threshold_expression >2sigma(I)
_cod_data_source_file c2ra21622a.txt
_cod_data_source_block 6
_cod_depositor_comments
;
The following automatic conversions were performed:

data item '_symmetry_cell_setting' value 'Triclinic' was changed to
'triclinic' in accordance with the
/home/saulius/struct/COD-crude-data/automatic-downloads/DataCite-retrospective/RSC/depositions/lib/dictionaries/cif_core.dic
dictionary named 'cif_core.dic' version 2.4.2 last updated on
2011-04-26.

Automatic conversion script
Id: cif_fix_values 6909 2019-04-08 15:41:33Z antanas 
;
_cod_original_sg_symbol_H-M 'P1 '
_cod_database_code 7238728

loop_
_symmetry_equiv_pos_as_xyz
'x, y, z'

loop_
_atom_site_label
_atom_site_type_symbol
_atom_site_fract_x
_atom_site_fract_y
_atom_site_fract_z
_atom_site_U_iso_or_equiv
_atom_site_adp_type
_atom_site_occupancy
_atom_site_symmetry_multiplicity
_atom_site_calc_flag
_atom_site_refinement_flags
C1 C 0.9443(4) 0.1146(3) 0.95798(17) 0.0508(10) Uani 1 1 d .
C2 C 0.9449(4) 0.2323(3) 0.95411(17) 0.0495(10) Uani 1 1 d .
C3 C 0.9741(5) 0.2620(4) 0.88978(18) 0.0570(11) Uani 1 1 d .
H3 H 0.9832 0.3372 0.8756 0.068 Uiso 1 1 calc R
C4 C 0.9856(5) 0.1616(3) 0.85454(19) 0.0534(10) Uani 1 1 d .
C5 C 0.9662(5) 0.0626(3) 0.89446(18) 0.0593(11) Uani 1 1 d .
H5A H 1.0611 0.0145 0.8976 0.071 Uiso 1 1 calc R
H5B H 0.8725 0.0148 0.8771 0.071 Uiso 1 1 calc R
C6 C 0.9394(4) 0.0404(3) 1.01249(18) 0.0477(9) Uani 1 1 d .
C7 C 0.8643(5) -0.0694(4) 1.0056(2) 0.0591(11) Uani 1 1 d .
H7A H 0.8152 -0.0959 0.9659 0.071 Uiso 1 1 calc R
C8 C 0.8609(5) -0.1395(4) 1.0561(2) 0.0697(13) Uani 1 1 d .
H8A H 0.8091 -0.2122 1.0501 0.084 Uiso 1 1 calc R
C9 C 0.9336(5) -0.1029(4) 1.1155(2) 0.0705(13) Uani 1 1 d .
H9A H 0.9298 -0.1501 1.1498 0.085 Uiso 1 1 calc R
C10 C 1.0120(5) 0.0044(4) 1.12351(19) 0.0665(11) Uani 1 1 d .
H10A H 1.0625 0.0295 1.1633 0.080 Uiso 1 1 calc R
C11 C 1.0161(4) 0.0747(3) 1.07286(17) 0.0557(10) Uani 1 1 d .
H11A H 1.0709 0.1464 1.0789 0.067 Uiso 1 1 calc R
C12 C 0.9212(4) 0.3243(3) 1.00198(18) 0.0494(9) Uani 1 1 d .
C13 C 0.8231(5) 0.3073(3) 1.04891(19) 0.0626(11) Uani 1 1 d .
H13A H 0.7683 0.2363 1.0500 0.075 Uiso 1 1 calc R
C14 C 0.8063(5) 0.3936(4) 1.0934(2) 0.0715(12) Uani 1 1 d .
H14A H 0.7449 0.3791 1.1255 0.086 Uiso 1 1 calc R
C15 C 0.8799(6) 0.5022(4) 1.0910(2) 0.0737(13) Uani 1 1 d .
H15A H 0.8678 0.5608 1.1211 0.088 Uiso 1 1 calc R
C16 C 0.9712(5) 0.5219(4) 1.0434(2) 0.0700(12) Uani 1 1 d .
H16A H 1.0198 0.5948 1.0408 0.084 Uiso 1 1 calc R
C17 C 0.9909(5) 0.4346(4) 0.9997(2) 0.0629(11) Uani 1 1 d .
H17A H 1.0527 0.4496 0.9678 0.076 Uiso 1 1 calc R
C18 C 1.0132(5) 0.1530(3) 0.78845(19) 0.0544(11) Uani 1 1 d .
C19 C 0.9645(5) 0.0558(3) 0.74871(16) 0.0642(10) Uani 1 1 d .
H19A H 0.9137 -0.0071 0.7648 0.077 Uiso 1 1 calc R
C20 C 0.9897(4) 0.0503(3) 0.68583(16) 0.0635(10) Uani 1 1 d .
H20A H 0.9550 -0.0155 0.6606 0.076 Uiso 1 1 calc R
C21 C 1.0666(5) 0.1425(3) 0.66000(17) 0.0522(10) Uani 1 1 d .
C22 C 1.1120(5) 0.2389(3) 0.69869(18) 0.0662(11) Uani 1 1 d .
H22A H 1.1616 0.3022 0.6826 0.079 Uiso 1 1 calc R
C23 C 1.0856(5) 0.2438(3) 0.76110(18) 0.0654(11) Uani 1 1 d .
H23A H 1.1178 0.3108 0.7857 0.079 Uiso 1 1 calc R
C24 C 1.0942(5) 0.1377(3) 0.59263(18) 0.0529(10) Uani 1 1 d .
C25 C 0.9944(4) 0.0691(3) 0.54705(15) 0.0645(9) Uani 1 1 d .
H25A H 0.9105 0.0245 0.5591 0.077 Uiso 1 1 calc R
C26 C 1.0191(5) 0.0670(3) 0.48422(17) 0.0737(11) Uani 1 1 d .
H26A H 0.9514 0.0215 0.4544 0.088 Uiso 1 1 calc R
C27 C 1.1434(6) 0.1318(4) 0.4656(2) 0.0769(13) Uani 1 1 d .
H27A H 1.1598 0.1300 0.4234 0.092 Uiso 1 1 calc R
C28 C 1.2424(5) 0.1988(3) 0.50947(18) 0.0717(11) Uani 1 1 d .
H28A H 1.3266 0.2426 0.4972 0.086 Uiso 1 1 calc R
C29 C 1.2171(5) 0.2013(3) 0.57252(17) 0.0623(10) Uani 1 1 d .
H29A H 1.2853 0.2474 0.6019 0.075 Uiso 1 1 calc R
C59 C 0.2016(4) 0.5560(3) 0.40025(17) 0.0508(10) Uani 1 1 d .
C60 C 0.2149(4) 0.6738(3) 0.40267(17) 0.0499(10) Uani 1 1 d .
C61 C 0.1854(5) 0.7172(4) 0.46582(19) 0.0565(10) Uani 1 1 d .
H61 H 0.1881 0.7952 0.4794 0.068 Uiso 1 1 calc R
C62 C 0.1533(4) 0.6237(4) 0.50172(19) 0.0527(10) Uani 1 1 d .
C63 C 0.1622(5) 0.5163(3) 0.46267(18) 0.0591(11) Uani 1 1 d .
H63A H 0.0598 0.4735 0.4572 0.071 Uiso 1 1 calc R
H63B H 0.2458 0.4664 0.4821 0.071 Uiso 1 1 calc R
C64 C 0.2134(4) 0.4710(3) 0.34752(18) 0.0491(9) Uani 1 1 d .
C65 C 0.2878(4) 0.3640(3) 0.3591(2) 0.0557(10) Uani 1 1 d .
H65A H 0.3321 0.3481 0.4001 0.067 Uiso 1 1 calc R
C66 C 0.2970(5) 0.2814(4) 0.3110(2) 0.0667(12) Uani 1 1 d .
H66A H 0.3467 0.2110 0.3200 0.080 Uiso 1 1 calc R
C67 C 0.2332(5) 0.3032(4) 0.2506(2) 0.0717(13) Uani 1 1 d .
H67A H 0.2395 0.2479 0.2181 0.086 Uiso 1 1 calc R
C68 C 0.1593(5) 0.4076(4) 0.23803(19) 0.0709(12) Uani 1 1 d .
H68A H 0.1161 0.4227 0.1967 0.085 Uiso 1 1 calc R
C69 C 0.1481(5) 0.4903(4) 0.28562(19) 0.0643(11) Uani 1 1 d .
H69A H 0.0962 0.5598 0.2761 0.077 Uiso 1 1 calc R
C70 C 0.2483(4) 0.7550(3) 0.35361(17) 0.0488(10) Uani 1 1 d .
C71 C 0.3536(5) 0.7305(3) 0.31149(18) 0.0575(10) Uani 1 1 d .
H71A H 0.4080 0.6605 0.3137 0.069 Uiso 1 1 calc R
C72 C 0.3809(5) 0.8076(4) 0.2657(2) 0.0661(11) Uani 1 1 d .
H72A H 0.4518 0.7885 0.2371 0.079 Uiso 1 1 calc R
C73 C 0.3042(5) 0.9117(4) 0.2622(2) 0.0726(13) Uani 1 1 d .
H73A H 0.3217 0.9628 0.2309 0.087 Uiso 1 1 calc R
C74 C 0.2014(5) 0.9412(4) 0.3047(2) 0.0680(12) Uani 1 1 d .
H74A H 0.1517 1.0131 0.3035 0.082 Uiso 1 1 calc R
C75 C 0.1731(5) 0.8618(3) 0.34942(19) 0.0607(11) Uani 1 1 d .
H75A H 0.1012 0.8807 0.3776 0.073 Uiso 1 1 calc R
C76 C 0.1205(5) 0.6297(3) 0.56746(18) 0.0518(10) Uani 1 1 d .
C77 C 0.0415(4) 0.5395(3) 0.59345(16) 0.0617(9) Uani 1 1 d .
H77A H 0.0112 0.4720 0.5689 0.074 Uiso 1 1 calc R
C78 C 0.0067(4) 0.5478(3) 0.65535(15) 0.0593(9) Uani 1 1 d .
H78A H -0.0464 0.4859 0.6713 0.071 Uiso 1 1 calc R
C79 C 0.0501(5) 0.6473(3) 0.69398(17) 0.0512(10) Uani 1 1 d .
C80 C 0.1277(5) 0.7367(3) 0.66786(17) 0.0609(10) Uani 1 1 d .
H80A H 0.1578 0.8044 0.6922 0.073 Uiso 1 1 calc R
C81 C 0.1619(5) 0.7280(3) 0.60615(17) 0.0630(10) Uani 1 1 d .
H81A H 0.2144 0.7902 0.5903 0.076 Uiso 1 1 calc R
C82 C 0.0125(5) 0.6559(3) 0.76012(18) 0.0520(10) Uani 1 1 d .
C83 C -0.1044(4) 0.5843(3) 0.78099(16) 0.0618(9) Uani 1 1 d .
H83A H -0.1608 0.5292 0.7529 0.074 Uiso 1 1 calc R
C84 C -0.1383(5) 0.5935(3) 0.84246(17) 0.0725(10) Uani 1 1 d .
H84A H -0.2168 0.5448 0.8552 0.087 Uiso 1 1 calc R
C85 C -0.0562(5) 0.6746(4) 0.8851(2) 0.0693(12) Uani 1 1 d .
H85A H -0.0782 0.6801 0.9266 0.083 Uiso 1 1 calc R
C86 C 0.0577(5) 0.7464(3) 0.86551(18) 0.0671(10) Uani 1 1 d .
H86A H 0.1133 0.8015 0.8938 0.080 Uiso 1 1 calc R
C87 C 0.0906(4) 0.7378(3) 0.80391(17) 0.0612(9) Uani 1 1 d .
H87A H 0.1675 0.7883 0.7914 0.073 Uiso 1 1 calc R
C30 C 0.7173(4) 0.3167(3) 0.40773(17) 0.0496(10) Uani 1 1 d .
C31 C 0.7035(4) 0.4337(3) 0.40225(17) 0.0475(9) Uani 1 1 d .
C32 C 0.6637(5) 0.4857(3) 0.46400(17) 0.0558(10) Uani 1 1 d .
H32A H 0.7461 0.5426 0.4819 0.067 Uiso 1 1 calc R
H32B H 0.5602 0.5236 0.4578 0.067 Uiso 1 1 calc R
C33 C 0.6580(5) 0.3875(3) 0.50569(18) 0.0526(10) Uani 1 1 d .
C34 C 0.6910(5) 0.2873(4) 0.47138(18) 0.0586(11) Uani 1 1 d .
H34A H 0.6955 0.2125 0.4868 0.070 Uiso 1 1 calc R
C35 C 0.7481(5) 0.2260(3) 0.35968(18) 0.0510(10) Uani 1 1 d .
C36 C 0.6760(5) 0.1156(4) 0.35946(19) 0.0630(11) Uani 1 1 d .
H36A H 0.6107 0.0998 0.3902 0.076 Uiso 1 1 calc R
C37 C 0.6983(5) 0.0287(4) 0.3150(2) 0.0704(12) Uani 1 1 d .
H37A H 0.6509 -0.0449 0.3167 0.084 Uiso 1 1 calc R
C38 C 0.7908(6) 0.0520(4) 0.2687(2) 0.0731(13) Uani 1 1 d .
H38A H 0.8042 -0.0050 0.2378 0.088 Uiso 1 1 calc R
C39 C 0.8634(5) 0.1596(4) 0.2679(2) 0.0701(12) Uani 1 1 d .
H39A H 0.9264 0.1752 0.2364 0.084 Uiso 1 1 calc R
C40 C 0.8447(5) 0.2454(3) 0.31323(18) 0.0582(10) Uani 1 1 d .
H40A H 0.8977 0.3172 0.3125 0.070 Uiso 1 1 calc R
C41 C 0.7130(4) 0.5079(3) 0.34725(17) 0.0470(9) Uani 1 1 d .
C42 C 0.6400(4) 0.4721(3) 0.28714(16) 0.0565(10) Uani 1 1 d .
H42A H 0.5849 0.4006 0.2810 0.068 Uiso 1 1 calc R
C43 C 0.6488(5) 0.5421(4) 0.23633(18) 0.0629(11) Uani 1 1 d .
H43A H 0.5995 0.5172 0.1963 0.076 Uiso 1 1 calc R
C44 C 0.7291(5) 0.6474(4) 0.2444(2) 0.0691(13) Uani 1 1 d .
H44A H 0.7365 0.6930 0.2098 0.083 Uiso 1 1 calc R
C45 C 0.7994(5) 0.6862(4) 0.3038(2) 0.0673(12) Uani 1 1 d .
H45A H 0.8518 0.7587 0.3096 0.081 Uiso 1 1 calc R
C46 C 0.7912(5) 0.6157(3) 0.35503(19) 0.0574(10) Uani 1 1 d .
H46A H 0.8392 0.6416 0.3951 0.069 Uiso 1 1 calc R
C47 C 0.6225(4) 0.3939(3) 0.57111(18) 0.0510(10) Uani 1 1 d .
C48 C 0.6617(4) 0.3039(3) 0.61207(17) 0.0608(10) Uani 1 1 d .
H48A H 0.7139 0.2391 0.5980 0.073 Uiso 1 1 calc R
C49 C 0.6249(4) 0.3090(3) 0.67295(17) 0.0591(10) Uani 1 1 d .
H49A H 0.6533 0.2475 0.6990 0.071 Uiso 1 1 calc R
C50 C 0.5461(4) 0.4036(3) 0.69669(16) 0.0507(10) Uani 1 1 d .
C51 C 0.5032(4) 0.4920(3) 0.65496(15) 0.0588(9) Uani 1 1 d .
H51A H 0.4470 0.5553 0.6685 0.071 Uiso 1 1 calc R
C52 C 0.5419(4) 0.4882(3) 0.59415(15) 0.0587(9) Uani 1 1 d .
H52A H 0.5136 0.5497 0.5680 0.070 Uiso 1 1 calc R
C53 C 0.5077(5) 0.4099(3) 0.76259(17) 0.0516(10) Uani 1 1 d .
C54 C 0.5831(4) 0.3390(3) 0.80881(16) 0.0602(9) Uani 1 1 d .
H54A H 0.6578 0.2855 0.7978 0.072 Uiso 1 1 calc R
C55 C 0.5502(5) 0.3458(3) 0.87038(18) 0.0662(10) Uani 1 1 d .
H55A H 0.6033 0.2975 0.9001 0.079 Uiso 1 1 calc R
C56 C 0.4405(5) 0.4229(3) 0.88804(19) 0.0670(12) Uani 1 1 d .
H56A H 0.4200 0.4287 0.9297 0.080 Uiso 1 1 calc R
C57 C 0.3599(5) 0.4926(3) 0.84265(17) 0.0700(10) Uani 1 1 d .
H57A H 0.2829 0.5440 0.8538 0.084 Uiso 1 1 calc R
C58 C 0.3930(4) 0.4860(3) 0.78161(16) 0.0614(9) Uani 1 1 d .
H58A H 0.3378 0.5335 0.7520 0.074 Uiso 1 1 calc R
C88 C 0.4467(4) 0.8706(3) 0.95764(18) 0.0524(10) Uani 1 1 d .
C89 C 0.4453(4) 0.9900(3) 0.95831(18) 0.0507(10) Uani 1 1 d .
C90 C 0.4690(5) 1.0279(3) 0.89410(17) 0.0578(11) Uani 1 1 d .
H90A H 0.3758 1.0696 0.8752 0.069 Uiso 1 1 calc R
H90B H 0.5641 1.0785 0.8964 0.069 Uiso 1 1 calc R
C91 C 0.4893(5) 0.9201(3) 0.85701(19) 0.0531(10) Uani 1 1 d .
C92 C 0.4776(5) 0.8275(4) 0.89512(18) 0.0575(11) Uani 1 1 d .
H92A H 0.4877 0.7495 0.8831 0.069 Uiso 1 1 calc R
C93 C 0.4174(4) 0.7899(3) 1.00719(18) 0.0518(10) Uani 1 1 d .
C94 C 0.4909(5) 0.6811(4) 1.0100(2) 0.0617(11) Uani 1 1 d .
H94A H 0.5586 0.6603 0.9805 0.074 Uiso 1 1 calc R
C95 C 0.4642(6) 0.6040(4) 1.0562(2) 0.0728(13) Uani 1 1 d .
H95A H 0.5165 0.5331 1.0581 0.087 Uiso 1 1 calc R
C96 C 0.3609(5) 0.6315(4) 1.0994(2) 0.0747(14) Uani 1 1 d .
H96A H 0.3424 0.5792 1.1300 0.090 Uiso 1 1 calc R
C97 C 0.2856(5) 0.7373(4) 1.0966(2) 0.0706(12) Uani 1 1 d .
H97A H 0.2170 0.7567 1.1260 0.085 Uiso 1 1 calc R
C98 C 0.3101(5) 0.8151(4) 1.05092(18) 0.0609(11) Uani 1 1 d .
H98A H 0.2551 0.8849 1.0490 0.073 Uiso 1 1 calc R
C99 C 0.4371(4) 1.0767(3) 1.01053(17) 0.0483(9) Uani 1 1 d .
C100 C 0.5076(5) 1.0581(3) 1.07252(18) 0.0598(10) Uani 1 1 d .
H10B H 0.5584 0.9881 1.0817 0.072 Uiso 1 1 calc R
C101 C 0.5031(5) 1.1422(4) 1.12047(19) 0.0679(11) Uani 1 1 d .
H10C H 0.5494 1.1283 1.1615 0.082 Uiso 1 1 calc R
C102 C 0.4288(5) 1.2471(4) 1.1067(2) 0.0673(12) Uani 1 1 d .
H10D H 0.4252 1.3041 1.1385 0.081 Uiso 1 1 calc R
C103 C 0.3609(5) 1.2665(4) 1.0461(2) 0.0660(12) Uani 1 1 d .
H10E H 0.3111 1.3369 1.0371 0.079 Uiso 1 1 calc R
C104 C 0.3653(5) 1.1839(3) 0.99867(19) 0.0581(11) Uani 1 1 d .
H10F H 0.3196 1.1994 0.9578 0.070 Uiso 1 1 calc R
C105 C 0.5162(5) 0.9133(3) 0.79032(19) 0.0548(11) Uani 1 1 d .
C106 C 0.5858(5) 0.8164(3) 0.76550(17) 0.0619(10) Uani 1 1 d .
H10G H 0.6167 0.7557 0.7918 0.074 Uiso 1 1 calc R
C107 C 0.6108(5) 0.8071(3) 0.70344(18) 0.0642(11) Uani 1 1 d .
H10H H 0.6577 0.7403 0.6888 0.077 Uiso 1 1 calc R
C108 C 0.5676(5) 0.8953(4) 0.66194(17) 0.0523(10) Uani 1 1 d .
C109 C 0.4931(5) 0.9914(3) 0.68592(16) 0.0646(10) Uani 1 1 d .
H10I H 0.4576 1.0504 0.6591 0.078 Uiso 1 1 calc R
C110 C 0.4705(5) 1.0010(3) 0.74902(16) 0.0628(10) Uani 1 1 d .
H11B H 0.4238 1.0676 0.7639 0.075 Uiso 1 1 calc R
C111 C 0.5929(5) 0.8832(3) 0.59425(17) 0.0523(10) Uani 1 1 d .
C112 C 0.7131(5) 0.8153(3) 0.57552(16) 0.0623(10) Uani 1 1 d .
H11C H 0.7812 0.7770 0.6058 0.075 Uiso 1 1 calc R
C113 C 0.7349(5) 0.8026(3) 0.51232(18) 0.0703(11) Uani 1 1 d .
H11D H 0.8173 0.7564 0.5009 0.084 Uiso 1 1 calc R
C114 C 0.6364(6) 0.8574(4) 0.4671(2) 0.0739(13) Uani 1 1 d .
H11E H 0.6510 0.8484 0.4249 0.089 Uiso 1 1 calc R
C115 C 0.5149(5) 0.9264(3) 0.48418(17) 0.0720(10) Uani 1 1 d .
H11F H 0.4470 0.9636 0.4534 0.086 Uiso 1 1 calc R
C116 C 0.4937(4) 0.9403(3) 0.54734(15) 0.0622(9) Uani 1 1 d .
H11G H 0.4128 0.9882 0.5586 0.075 Uiso 1 1 calc R

loop_
_atom_site_aniso_label
_atom_site_aniso_U_11
_atom_site_aniso_U_22
_atom_site_aniso_U_33
_atom_site_aniso_U_23
_atom_site_aniso_U_13
_atom_site_aniso_U_12
C1 0.052(2) 0.050(3) 0.050(2) -0.0047(19) 0.0043(17) 0.0014(18)
C2 0.048(2) 0.045(2) 0.053(2) -0.001(2) -0.0006(18) 0.0034(17)
C3 0.068(3) 0.051(3) 0.053(3) 0.008(2) 0.008(2) 0.012(2)
C4 0.062(3) 0.050(3) 0.048(2) 0.006(2) 0.0054(18) 0.0028(19)
C5 0.060(2) 0.058(3) 0.059(3) 0.001(2) 0.0050(19) 0.0042(19)
C6 0.047(2) 0.043(2) 0.054(2) 0.0021(19) 0.0092(18) 0.0041(17)
C7 0.055(3) 0.051(3) 0.071(3) 0.001(2) 0.009(2) 0.001(2)
C8 0.061(3) 0.048(3) 0.105(4) 0.015(3) 0.024(3) 0.000(2)
C9 0.071(3) 0.069(3) 0.079(3) 0.024(3) 0.026(3) 0.017(2)
C10 0.077(3) 0.067(3) 0.056(3) 0.008(2) 0.010(2) 0.014(2)
C11 0.058(2) 0.051(2) 0.058(2) 0.003(2) 0.0064(19) 0.0042(18)
C12 0.047(2) 0.048(3) 0.051(2) 0.0018(19) -0.0017(18) 0.0055(18)
C13 0.058(3) 0.053(3) 0.079(3) -0.002(2) 0.019(2) 0.0016(19)
C14 0.075(3) 0.067(3) 0.074(3) -0.013(3) 0.020(2) 0.008(2)
C15 0.080(3) 0.063(3) 0.075(3) -0.018(3) 0.003(3) 0.014(3)
C16 0.079(3) 0.048(3) 0.079(3) -0.002(2) -0.003(2) -0.004(2)
C17 0.066(3) 0.054(3) 0.067(3) 0.006(2) 0.005(2) 0.004(2)
C18 0.066(3) 0.044(2) 0.052(3) -0.003(2) 0.002(2) 0.0014(19)
C19 0.081(3) 0.047(2) 0.065(2) 0.0028(18) 0.013(2) -0.0042(19)
C20 0.083(3) 0.049(2) 0.057(2) -0.0050(18) 0.0095(19) -0.0085(19)
C21 0.064(2) 0.044(2) 0.048(2) 0.0038(19) 0.0045(18) 0.0033(18)
C22 0.087(3) 0.052(2) 0.060(3) 0.0017(19) 0.013(2) -0.012(2)
C23 0.090(3) 0.047(2) 0.057(2) -0.0055(18) 0.008(2) -0.007(2)
C24 0.057(2) 0.047(2) 0.054(2) 0.0022(18) 0.0060(18) 0.0072(18)
C25 0.069(2) 0.067(2) 0.056(2) -0.0037(18) 0.0065(18) -0.0025(19)
C26 0.077(3) 0.080(3) 0.061(2) -0.014(2) 0.002(2) 0.000(2)
C27 0.095(4) 0.081(3) 0.057(3) 0.011(2) 0.016(2) 0.004(3)
C28 0.087(3) 0.065(3) 0.065(3) 0.012(2) 0.014(2) -0.002(2)
C29 0.074(3) 0.055(2) 0.056(2) 0.0021(18) 0.0040(19) -0.002(2)
C59 0.050(2) 0.053(3) 0.048(2) 0.001(2) 0.0042(17) 0.0039(18)
C60 0.049(2) 0.049(3) 0.052(2) 0.002(2) 0.0066(18) 0.0012(18)
C61 0.063(3) 0.045(2) 0.061(3) -0.006(2) 0.008(2) 0.0056(19)
C62 0.050(2) 0.053(3) 0.054(3) -0.002(2) 0.0022(18) 0.0024(19)
C63 0.052(2) 0.059(3) 0.066(3) 0.003(2) 0.0059(19) 0.0008(19)
C64 0.049(2) 0.048(2) 0.051(2) -0.0008(19) 0.0091(18) -0.0021(18)
C65 0.053(2) 0.048(3) 0.066(3) 0.005(2) 0.008(2) -0.0001(19)
C66 0.068(3) 0.046(3) 0.088(3) 0.001(3) 0.019(3) 0.003(2)
C67 0.072(3) 0.063(3) 0.083(3) -0.016(3) 0.026(3) -0.014(2)
C68 0.078(3) 0.082(4) 0.051(3) -0.005(3) 0.007(2) -0.014(3)
C69 0.064(3) 0.063(3) 0.065(3) 0.004(2) 0.005(2) 0.004(2)
C70 0.052(2) 0.040(2) 0.053(2) 0.0025(19) 0.0009(18) -0.0008(18)
C71 0.062(3) 0.051(3) 0.061(3) 0.008(2) 0.008(2) 0.0073(19)
C72 0.061(3) 0.070(3) 0.068(3) 0.006(2) 0.011(2) 0.005(2)
C73 0.070(3) 0.068(3) 0.079(3) 0.030(3) 0.001(2) -0.001(2)
C74 0.072(3) 0.055(3) 0.074(3) 0.011(2) -0.002(2) 0.010(2)
C75 0.066(3) 0.053(3) 0.064(3) -0.004(2) 0.012(2) 0.008(2)
C76 0.057(2) 0.048(3) 0.050(3) 0.0035(19) 0.0021(18) 0.0010(19)
C77 0.070(3) 0.051(2) 0.061(2) -0.0058(18) 0.0039(19) -0.0072(19)
C78 0.076(3) 0.045(2) 0.058(2) 0.0037(17) 0.0110(18) -0.0046(18)
C79 0.055(2) 0.043(2) 0.053(3) 0.0016(19) 0.0007(18) 0.0067(17)
C80 0.077(3) 0.048(2) 0.055(2) -0.0053(19) 0.005(2) -0.0142(19)
C81 0.069(3) 0.054(2) 0.067(3) 0.0018(19) 0.013(2) -0.012(2)
C82 0.055(2) 0.047(2) 0.053(2) 0.0056(18) 0.0014(18) 0.0040(18)
C83 0.070(2) 0.060(2) 0.055(2) -0.0010(17) 0.0066(17) -0.0083(19)
C84 0.084(3) 0.066(3) 0.070(3) 0.008(2) 0.020(2) -0.001(2)
C85 0.094(3) 0.062(3) 0.055(2) 0.006(2) 0.015(2) 0.014(2)
C86 0.083(3) 0.057(2) 0.060(3) -0.0071(19) 0.006(2) 0.005(2)
C87 0.065(2) 0.057(2) 0.062(2) 0.0034(19) 0.0096(19) -0.0041(19)
C30 0.049(2) 0.052(3) 0.047(2) 0.0015(19) 0.0044(17) -0.0005(18)
C31 0.046(2) 0.048(3) 0.049(2) 0.0080(19) 0.0069(17) 0.0043(17)
C32 0.053(2) 0.060(3) 0.054(2) 0.001(2) 0.0046(17) -0.0015(19)
C33 0.057(2) 0.049(3) 0.051(3) 0.001(2) 0.0031(18) 0.0020(19)
C34 0.069(3) 0.052(3) 0.054(3) 0.002(2) 0.006(2) -0.002(2)
C35 0.051(2) 0.047(2) 0.054(2) 0.0076(19) 0.0009(18) 0.0049(18)
C36 0.075(3) 0.054(3) 0.061(3) 0.005(2) 0.012(2) -0.009(2)
C37 0.076(3) 0.052(3) 0.082(3) -0.005(2) 0.008(3) -0.004(2)
C38 0.073(3) 0.066(3) 0.078(3) -0.014(3) 0.007(3) 0.006(2)
C39 0.060(3) 0.073(3) 0.080(3) -0.006(3) 0.024(2) 0.001(2)
C40 0.054(2) 0.051(3) 0.070(3) -0.004(2) 0.013(2) 0.0017(18)
C41 0.045(2) 0.048(2) 0.048(2) 0.0052(19) 0.0047(17) 0.0069(18)
C42 0.062(3) 0.056(3) 0.051(2) 0.001(2) 0.0042(19) 0.000(2)
C43 0.065(3) 0.072(3) 0.052(3) 0.010(2) 0.008(2) 0.012(2)
C44 0.074(3) 0.072(3) 0.068(3) 0.023(3) 0.026(2) 0.012(3)
C45 0.067(3) 0.051(3) 0.087(3) 0.007(3) 0.021(2) -0.001(2)
C46 0.060(3) 0.052(3) 0.058(3) 0.001(2) 0.0030(19) 0.001(2)
C47 0.056(2) 0.045(3) 0.051(3) 0.005(2) 0.0026(18) 0.0020(18)
C48 0.071(3) 0.055(2) 0.057(2) -0.0023(19) 0.0107(19) 0.012(2)
C49 0.071(3) 0.048(2) 0.058(2) 0.0062(18) 0.0058(19) 0.0069(18)
C50 0.058(2) 0.047(2) 0.046(2) 0.0024(19) 0.0028(17) -0.0002(17)
C51 0.063(2) 0.055(2) 0.057(2) -0.0006(18) 0.0045(18) 0.0098(18)
C52 0.074(3) 0.049(2) 0.053(2) 0.0087(17) 0.0065(18) 0.0057(18)
C53 0.060(2) 0.042(2) 0.051(2) 0.0033(17) 0.0011(18) -0.0038(18)
C54 0.066(2) 0.059(2) 0.056(2) 0.0045(18) 0.0085(18) 0.0090(19)
C55 0.080(3) 0.056(2) 0.061(3) 0.0111(19) 0.001(2) -0.002(2)
C56 0.094(3) 0.056(3) 0.051(2) 0.001(2) 0.013(2) -0.008(2)
C57 0.083(3) 0.061(2) 0.069(3) 0.002(2) 0.020(2) 0.008(2)
C58 0.074(2) 0.055(2) 0.056(2) 0.0073(17) 0.0068(18) 0.0087(19)
C88 0.051(2) 0.051(3) 0.053(3) -0.004(2) 0.0002(18) 0.0046(19)
C89 0.050(2) 0.046(3) 0.055(2) 0.004(2) 0.0035(18) 0.0022(17)
C90 0.062(2) 0.055(3) 0.054(2) -0.001(2) 0.0026(19) 0.0038(19)
C91 0.064(3) 0.045(3) 0.049(2) -0.004(2) 0.0035(18) 0.0009(19)
C92 0.068(3) 0.052(3) 0.052(2) -0.007(2) 0.0076(19) -0.002(2)
C93 0.048(2) 0.054(3) 0.051(2) -0.003(2) 0.0002(18) 0.0006(19)
C94 0.064(3) 0.052(3) 0.067(3) 0.001(2) 0.001(2) 0.003(2)
C95 0.067(3) 0.049(3) 0.098(4) 0.013(3) -0.006(3) 0.007(2)
C96 0.064(3) 0.079(4) 0.078(3) 0.027(3) -0.004(3) -0.003(3)
C97 0.066(3) 0.079(3) 0.068(3) 0.017(3) 0.011(2) 0.000(2)
C98 0.057(3) 0.057(3) 0.067(3) 0.007(2) 0.003(2) 0.001(2)
C99 0.046(2) 0.046(2) 0.054(2) 0.0016(19) 0.0098(18) -0.0002(18)
C100 0.066(3) 0.053(3) 0.058(2) -0.002(2) 0.003(2) 0.0004(19)
C101 0.068(3) 0.079(3) 0.055(3) -0.005(2) 0.005(2) -0.009(2)
C102 0.069(3) 0.060(3) 0.076(3) -0.020(2) 0.029(2) -0.011(2)
C103 0.062(3) 0.055(3) 0.084(3) -0.008(3) 0.022(2) 0.000(2)
C104 0.062(3) 0.053(3) 0.061(3) -0.001(2) 0.012(2) 0.004(2)
C105 0.061(3) 0.047(3) 0.056(3) -0.001(2) 0.005(2) -0.0020(19)
C106 0.083(3) 0.050(2) 0.053(2) 0.0083(18) 0.0073(19) 0.011(2)
C107 0.086(3) 0.050(2) 0.057(2) -0.0009(19) 0.010(2) 0.011(2)
C108 0.061(2) 0.045(2) 0.050(2) 0.000(2) 0.0061(18) -0.0015(17)
C109 0.082(3) 0.049(2) 0.063(2) 0.0049(18) 0.010(2) 0.0076(19)
C110 0.086(3) 0.051(2) 0.053(2) -0.0017(18) 0.0150(19) 0.011(2)
C111 0.066(3) 0.040(2) 0.050(2) -0.0022(18) 0.0063(19) -0.0034(18)
C112 0.076(3) 0.054(2) 0.057(2) 0.0024(18) 0.0086(19) 0.0049(19)
C113 0.085(3) 0.062(3) 0.065(3) -0.012(2) 0.019(2) -0.003(2)
C114 0.088(3) 0.078(3) 0.056(3) -0.007(2) 0.016(2) -0.011(3)
C115 0.076(3) 0.078(3) 0.060(2) 0.012(2) 0.004(2) -0.007(2)
C116 0.063(2) 0.066(2) 0.056(2) 0.0087(18) 0.0047(17) 0.0024(19)

loop_
_atom_type_symbol
_atom_type_description
_atom_type_scat_dispersion_real
_atom_type_scat_dispersion_imag
_atom_type_scat_source
C C 0.0033 0.0016 'International Tables Vol C Tables 4.2.6.8 and 6.1.1.4'
H H 0.0000 0.0000 'International Tables Vol C Tables 4.2.6.8 and 6.1.1.4'

loop_
_geom_angle_atom_site_label_1
_geom_angle_atom_site_label_2
_geom_angle_atom_site_label_3
_geom_angle
C2 C1 C6 130.9(4)
C2 C1 C5 108.0(3)
C6 C1 C5 120.9(3)
C1 C2 C12 130.2(4)
C1 C2 C3 108.7(4)
C12 C2 C3 121.1(3)
C4 C3 C2 109.2(4)
C4 C3 H3 125.4
C2 C3 H3 125.4
C3 C4 C18 126.4(4)
C3 C4 C5 108.2(4)
C18 C4 C5 125.4(4)
C4 C5 C1 105.8(3)
C4 C5 H5A 110.6
C1 C5 H5A 110.6
C4 C5 H5B 110.6
C1 C5 H5B 110.6
H5A C5 H5B 108.7
C7 C6 C11 116.9(4)
C7 C6 C1 121.3(3)
C11 C6 C1 121.7(3)
C8 C7 C6 121.6(4)
C8 C7 H7A 119.2
C6 C7 H7A 119.2
C7 C8 C9 120.5(4)
C7 C8 H8A 119.7
C9 C8 H8A 119.7
C8 C9 C10 119.1(4)
C8 C9 H9A 120.4
C10 C9 H9A 120.4
C11 C10 C9 120.4(4)
C11 C10 H10A 119.8
C9 C10 H10A 119.8
C10 C11 C6 121.3(4)
C10 C11 H11A 119.3
C6 C11 H11A 119.3
C17 C12 C13 117.1(4)
C17 C12 C2 120.3(4)
C13 C12 C2 122.5(4)
C14 C13 C12 121.0(4)
C14 C13 H13A 119.5
C12 C13 H13A 119.5
C13 C14 C15 120.7(4)
C13 C14 H14A 119.7
C15 C14 H14A 119.7
C16 C15 C14 118.9(4)
C16 C15 H15A 120.5
C14 C15 H15A 120.5
C17 C16 C15 120.3(4)
C17 C16 H16A 119.9
C15 C16 H16A 119.9
C16 C17 C12 121.8(4)
C16 C17 H17A 119.1
C12 C17 H17A 119.1
C23 C18 C19 116.0(4)
C23 C18 C4 121.2(4)
C19 C18 C4 122.8(4)
C20 C19 C18 121.8(4)
C20 C19 H19A 119.1
C18 C19 H19A 119.1
C19 C20 C21 120.8(3)
C19 C20 H20A 119.6
C21 C20 H20A 119.6
C22 C21 C20 117.5(3)
C22 C21 C24 121.3(4)
C20 C21 C24 121.3(4)
C21 C22 C23 121.3(4)
C21 C22 H22A 119.3
C23 C22 H22A 119.3
C22 C23 C18 122.6(4)
C22 C23 H23A 118.7
C18 C23 H23A 118.7
C29 C24 C25 117.4(4)
C29 C24 C21 121.4(4)
C25 C24 C21 121.2(4)
C26 C25 C24 120.7(4)
C26 C25 H25A 119.6
C24 C25 H25A 119.6
C27 C26 C25 120.5(4)
C27 C26 H26A 119.8
C25 C26 H26A 119.8
C28 C27 C26 119.6(4)
C28 C27 H27A 120.2
C26 C27 H27A 120.2
C27 C28 C29 120.0(4)
C27 C28 H28A 120.0
C29 C28 H28A 120.0
C24 C29 C28 121.9(4)
C24 C29 H29A 119.1
C28 C29 H29A 119.1
C60 C59 C64 130.3(3)
C60 C59 C63 108.9(3)
C64 C59 C63 120.8(3)
C59 C60 C61 108.5(3)
C59 C60 C70 130.2(3)
C61 C60 C70 121.3(3)
C62 C61 C60 109.5(3)
C62 C61 H61 125.3
C60 C61 H61 125.3
C61 C62 C76 126.4(4)
C61 C62 C63 107.7(3)
C76 C62 C63 125.8(4)
C62 C63 C59 105.4(3)
C62 C63 H63A 110.7
C59 C63 H63A 110.7
C62 C63 H63B 110.7
C59 C63 H63B 110.7
H63A C63 H63B 108.8
C69 C64 C65 117.0(4)
C69 C64 C59 122.7(3)
C65 C64 C59 120.3(3)
C66 C65 C64 121.6(4)
C66 C65 H65A 119.2
C64 C65 H65A 119.2
C67 C66 C65 120.1(4)
C67 C66 H66A 120.0
C65 C66 H66A 120.0
C66 C67 C68 119.3(4)
C66 C67 H67A 120.3
C68 C67 H67A 120.3
C67 C68 C69 121.1(4)
C67 C68 H68A 119.4
C69 C68 H68A 119.4
C68 C69 C64 120.7(4)
C68 C69 H69A 119.6
C64 C69 H69A 119.6
C71 C70 C75 117.1(4)
C71 C70 C60 122.8(3)
C75 C70 C60 120.0(3)
C70 C71 C72 121.5(4)
C70 C71 H71A 119.3
C72 C71 H71A 119.3
C73 C72 C71 120.2(4)
C73 C72 H72A 119.9
C71 C72 H72A 119.9
C72 C73 C74 120.3(4)
C72 C73 H73A 119.9
C74 C73 H73A 119.9
C73 C74 C75 118.6(4)
C73 C74 H74A 120.7
C75 C74 H74A 120.7
C74 C75 C70 122.3(4)
C74 C75 H75A 118.9
C70 C75 H75A 118.9
C81 C76 C77 116.5(3)
C81 C76 C62 121.3(4)
C77 C76 C62 122.1(4)
C76 C77 C78 121.6(3)
C76 C77 H77A 119.2
C78 C77 H77A 119.2
C77 C78 C79 121.2(3)
C77 C78 H78A 119.4
C79 C78 H78A 119.4
C80 C79 C78 116.9(3)
C80 C79 C82 122.0(4)
C78 C79 C82 121.1(4)
C79 C80 C81 121.5(4)
C79 C80 H80A 119.2
C81 C80 H80A 119.2
C76 C81 C80 122.2(4)
C76 C81 H81A 118.9
C80 C81 H81A 118.9
C87 C82 C83 116.6(3)
C87 C82 C79 121.3(4)
C83 C82 C79 122.1(3)
C84 C83 C82 121.4(3)
C84 C83 H83A 119.3
C82 C83 H83A 119.3
C85 C84 C83 120.4(4)
C85 C84 H84A 119.8
C83 C84 H84A 119.8
C86 C85 C84 119.2(4)
C86 C85 H85A 120.4
C84 C85 H85A 120.4
C85 C86 C87 120.4(4)
C85 C86 H86A 119.8
C87 C86 H86A 119.8
C86 C87 C82 122.0(4)
C86 C87 H87A 119.0
C82 C87 H87A 119.0
C31 C30 C34 108.6(4)
C31 C30 C35 129.4(4)
C34 C30 C35 121.9(3)
C30 C31 C41 130.7(4)
C30 C31 C32 108.4(3)
C41 C31 C32 120.8(3)
C33 C32 C31 105.7(3)
C33 C32 H32A 110.6
C31 C32 H32A 110.6
C33 C32 H32B 110.6
C31 C32 H32B 110.6
H32A C32 H32B 108.7
C34 C33 C32 107.2(3)
C34 C33 C47 126.6(4)
C32 C33 C47 126.2(4)
C33 C34 C30 110.1(4)
C33 C34 H34A 124.9
C30 C34 H34A 124.9
C40 C35 C36 116.9(4)
C40 C35 C30 123.3(3)
C36 C35 C30 119.8(4)
C37 C36 C35 122.2(4)
C37 C36 H36A 118.9
C35 C36 H36A 118.9
C38 C37 C36 119.4(4)
C38 C37 H37A 120.3
C36 C37 H37A 120.3
C39 C38 C37 119.6(4)
C39 C38 H38A 120.2
C37 C38 H38A 120.2
C38 C39 C40 121.0(4)
C38 C39 H39A 119.5
C40 C39 H39A 119.5
C39 C40 C35 120.9(4)
C39 C40 H40A 119.5
C35 C40 H40A 119.5
C46 C41 C42 118.4(4)
C46 C41 C31 120.7(3)
C42 C41 C31 120.9(3)
C43 C42 C41 120.5(4)
C43 C42 H42A 119.8
C41 C42 H42A 119.8
C44 C43 C42 120.6(4)
C44 C43 H43A 119.7
C42 C43 H43A 119.7
C43 C44 C45 120.1(4)
C43 C44 H44A 119.9
C45 C44 H44A 119.9
C44 C45 C46 119.4(4)
C44 C45 H45A 120.3
C46 C45 H45A 120.3
C41 C46 C45 121.0(4)
C41 C46 H46A 119.5
C45 C46 H46A 119.5
C48 C47 C52 117.0(3)
C48 C47 C33 121.5(4)
C52 C47 C33 121.4(3)
C49 C48 C47 121.4(4)
C49 C48 H48A 119.3
C47 C48 H48A 119.3
C48 C49 C50 122.0(3)
C48 C49 H49A 119.0
C50 C49 H49A 119.0
C51 C50 C49 116.4(3)
C51 C50 C53 121.5(3)
C49 C50 C53 122.1(3)
C52 C51 C50 121.8(3)
C52 C51 H51A 119.1
C50 C51 H51A 119.1
C51 C52 C47 121.3(3)
C51 C52 H52A 119.3
C47 C52 H52A 119.3
C54 C53 C58 116.2(3)
C54 C53 C50 121.6(4)
C58 C53 C50 122.1(3)
C55 C54 C53 122.0(3)
C55 C54 H54A 119.0
C53 C54 H54A 119.0
C56 C55 C54 120.5(4)
C56 C55 H55A 119.7
C54 C55 H55A 119.7
C55 C56 C57 118.9(4)
C55 C56 H56A 120.6
C57 C56 H56A 120.6
C58 C57 C56 120.5(4)
C58 C57 H57A 119.7
C56 C57 H57A 119.7
C57 C58 C53 121.8(3)
C57 C58 H58A 119.1
C53 C58 H58A 119.1
C89 C88 C92 108.6(4)
C89 C88 C93 129.9(4)
C92 C88 C93 121.4(3)
C88 C89 C99 130.9(4)
C88 C89 C90 108.1(3)
C99 C89 C90 120.8(3)
C91 C90 C89 105.6(3)
C91 C90 H90A 110.6
C89 C90 H90A 110.6
C91 C90 H90B 110.6
C89 C90 H90B 110.6
H90A C90 H90B 108.7
C92 C91 C90 108.2(4)
C92 C91 C105 126.2(4)
C90 C91 C105 125.6(4)
C91 C92 C88 109.4(4)
C91 C92 H92A 125.3
C88 C92 H92A 125.3
C94 C93 C98 117.4(4)
C94 C93 C88 120.2(4)
C98 C93 C88 122.3(4)
C95 C94 C93 120.9(4)
C95 C94 H94A 119.6
C93 C94 H94A 119.6
C96 C95 C94 120.7(4)
C96 C95 H95A 119.7
C94 C95 H95A 119.7
C95 C96 C97 119.1(4)
C95 C96 H96A 120.4
C97 C96 H96A 120.4
C96 C97 C98 121.1(4)
C96 C97 H97A 119.4
C98 C97 H97A 119.4
C97 C98 C93 120.7(4)
C97 C98 H98A 119.7
C93 C98 H98A 119.7
C104 C99 C100 117.4(4)
C104 C99 C89 120.4(3)
C100 C99 C89 122.1(3)
C101 C100 C99 121.2(4)
C101 C100 H10B 119.4
C99 C100 H10B 119.4
C100 C101 C102 119.4(4)
C100 C101 H10C 120.3
C102 C101 H10C 120.3
C103 C102 C101 119.8(4)
C103 C102 H10D 120.1
C101 C102 H10D 120.1
C104 C103 C102 120.9(4)
C104 C103 H10E 119.5
C102 C103 H10E 119.5
C103 C104 C99 121.2(4)
C103 C104 H10F 119.4
C99 C104 H10F 119.4
C106 C105 C110 116.7(4)
C106 C105 C91 120.9(4)
C110 C105 C91 122.4(4)
C107 C106 C105 122.2(3)
C107 C106 H10G 118.9
C105 C106 H10G 118.9
C106 C107 C108 121.4(4)
C106 C107 H10H 119.3
C108 C107 H10H 119.3
C107 C108 C109 116.8(3)
C107 C108 C111 120.9(4)
C109 C108 C111 122.3(4)
C110 C109 C108 121.4(3)
C110 C109 H10I 119.3
C108 C109 H10I 119.3
C109 C110 C105 121.4(3)
C109 C110 H11B 119.3
C105 C110 H11B 119.3
C112 C111 C116 117.6(3)
C112 C111 C108 121.5(3)
C116 C111 C108 120.9(3)
C111 C112 C113 121.4(4)
C111 C112 H11C 119.3
C113 C112 H11C 119.3
C114 C113 C112 120.4(4)
C114 C113 H11D 119.8
C112 C113 H11D 119.8
C113 C114 C115 119.8(4)
C113 C114 H11E 120.1
C115 C114 H11E 120.1
C114 C115 C116 120.0(4)
C114 C115 H11F 120.0
C116 C115 H11F 120.0
C115 C116 C111 120.8(3)
C115 C116 H11G 119.6
C111 C116 H11G 119.6

loop_
_geom_bond_atom_site_label_1
_geom_bond_atom_site_label_2
_geom_bond_distance
C1 C2 1.356(5)
C1 C6 1.472(5)
C1 C5 1.498(5)
C2 C12 1.478(5)
C2 C3 1.479(5)
C3 C4 1.365(5)
C3 H3 0.9300
C4 C18 1.462(6)
C4 C5 1.465(5)
C5 H5A 0.9700
C5 H5B 0.9700
C6 C7 1.391(5)
C6 C11 1.399(5)
C7 C8 1.372(5)
C7 H7A 0.9300
C8 C9 1.377(6)
C8 H8A 0.9300
C9 C10 1.379(6)
C9 H9A 0.9300
C10 C11 1.377(5)
C10 H10A 0.9300
C11 H11A 0.9300
C12 C17 1.388(5)
C12 C13 1.396(5)
C13 C14 1.369(5)
C13 H13A 0.9300
C14 C15 1.386(6)
C14 H14A 0.9300
C15 C16 1.375(6)
C15 H15A 0.9300
C16 C17 1.371(5)
C16 H16A 0.9300
C17 H17A 0.9300
C18 C23 1.383(5)
C18 C19 1.397(5)
C19 C20 1.388(4)
C19 H19A 0.9300
C20 C21 1.397(5)
C20 H20A 0.9300
C21 C22 1.372(5)
C21 C24 1.488(5)
C22 C23 1.380(5)
C22 H22A 0.9300
C23 H23A 0.9300
C24 C29 1.374(5)
C24 C25 1.401(5)
C25 C26 1.385(4)
C25 H25A 0.9300
C26 C27 1.377(6)
C26 H26A 0.9300
C27 C28 1.366(6)
C27 H27A 0.9300
C28 C29 1.391(5)
C28 H28A 0.9300
C29 H29A 0.9300
C59 C60 1.353(5)
C59 C64 1.478(5)
C59 C63 1.502(5)
C60 C61 1.475(5)
C60 C70 1.478(5)
C61 C62 1.385(5)
C61 H61 0.9300
C62 C76 1.467(6)
C62 C63 1.472(5)
C63 H63A 0.9700
C63 H63B 0.9700
C64 C69 1.388(5)
C64 C65 1.401(5)
C65 C66 1.382(5)
C65 H65A 0.9300
C66 C67 1.363(6)
C66 H66A 0.9300
C67 C68 1.377(6)
C67 H67A 0.9300
C68 C69 1.379(5)
C68 H68A 0.9300
C69 H69A 0.9300
C70 C71 1.367(5)
C70 C75 1.387(5)
C71 C72 1.383(5)
C71 H71A 0.9300
C72 C73 1.366(6)
C72 H72A 0.9300
C73 C74 1.370(6)
C73 H73A 0.9300
C74 C75 1.385(5)
C74 H74A 0.9300
C75 H75A 0.9300
C76 C81 1.383(5)
C76 C77 1.390(5)
C77 C78 1.393(4)
C77 H77A 0.9300
C78 C79 1.396(5)
C78 H78A 0.9300
C79 C80 1.379(5)
C79 C82 1.489(5)
C80 C81 1.387(5)
C80 H80A 0.9300
C81 H81A 0.9300
C82 C87 1.390(5)
C82 C83 1.395(5)
C83 C84 1.382(4)
C83 H83A 0.9300
C84 C85 1.382(5)
C84 H84A 0.9300
C85 C86 1.366(5)
C85 H85A 0.9300
C86 C87 1.381(5)
C86 H86A 0.9300
C87 H87A 0.9300
C30 C31 1.358(5)
C30 C34 1.458(5)
C30 C35 1.485(5)
C31 C41 1.486(5)
C31 C32 1.509(5)
C32 C33 1.466(5)
C32 H32A 0.9700
C32 H32B 0.9700
C33 C34 1.393(5)
C33 C47 1.468(5)
C34 H34A 0.9300
C35 C40 1.383(5)
C35 C36 1.392(5)
C36 C37 1.384(5)
C36 H36A 0.9300
C37 C38 1.369(6)
C37 H37A 0.9300
C38 C39 1.367(6)
C38 H38A 0.9300
C39 C40 1.382(5)
C39 H39A 0.9300
C40 H40A 0.9300
C41 C46 1.383(5)
C41 C42 1.389(5)
C42 C43 1.383(5)
C42 H42A 0.9300
C43 C44 1.365(6)
C43 H43A 0.9300
C44 C45 1.377(6)
C44 H44A 0.9300
C45 C46 1.393(5)
C45 H45A 0.9300
C46 H46A 0.9300
C47 C48 1.393(5)
C47 C52 1.394(5)
C48 C49 1.377(5)
C48 H48A 0.9300
C49 C50 1.395(5)
C49 H49A 0.9300
C50 C51 1.394(4)
C50 C53 1.486(5)
C51 C52 1.380(4)
C51 H51A 0.9300
C52 H52A 0.9300
C53 C54 1.393(5)
C53 C58 1.398(5)
C54 C55 1.380(4)
C54 H54A 0.9300
C55 C56 1.366(5)
C55 H55A 0.9300
C56 C57 1.390(5)
C56 H56A 0.9300
C57 C58 1.370(4)
C57 H57A 0.9300
C58 H58A 0.9300
C88 C89 1.370(5)
C88 C92 1.465(5)
C88 C93 1.474(5)
C89 C99 1.476(5)
C89 C90 1.492(5)
C90 C91 1.469(5)
C90 H90A 0.9700
C90 H90B 0.9700
C91 C92 1.372(5)
C91 C105 1.472(5)
C92 H92A 0.9300
C93 C94 1.400(5)
C93 C98 1.407(5)
C94 C95 1.388(5)
C94 H94A 0.9300
C95 C96 1.379(6)
C95 H95A 0.9300
C96 C97 1.377(6)
C96 H96A 0.9300
C97 C98 1.379(5)
C97 H97A 0.9300
C98 H98A 0.9300
C99 C104 1.394(5)
C99 C100 1.400(5)
C100 C101 1.386(5)
C100 H10B 0.9300
C101 C102 1.387(6)
C101 H10C 0.9300
C102 C103 1.368(6)
C102 H10D 0.9300
C103 C104 1.367(5)
C103 H10E 0.9300
C104 H10F 0.9300
C105 C106 1.385(5)
C105 C110 1.387(5)
C106 C107 1.371(5)
C106 H10G 0.9300
C107 C108 1.390(5)
C107 H10H 0.9300
C108 C109 1.391(5)
C108 C111 1.492(5)
C109 C110 1.387(4)
C109 H10I 0.9300
C110 H11B 0.9300
C111 C112 1.375(5)
C111 C116 1.401(5)
C112 C113 1.390(5)
C112 H11C 0.9300
C113 C114 1.361(5)
C113 H11D 0.9300
C114 C115 1.377(5)
C114 H11E 0.9300
C115 C116 1.389(4)
C115 H11F 0.9300
C116 H11G 0.9300
